data_4305462
loop_
_publ_author_name
'Jean-Claude Berthet'
'Pierre Thu\'ery'
'Jean-Pierre Dognon'
'Denis Guillaneux'
'Michel Ephritikhine'

_publ_contact_author_address
;
      CEA/Saclay, SCM (CNRS URA 331)
      B\^at. 125
      91191 Gif-sur-Yvette
      France
;
_publ_contact_author_email jean-claude.berthet@cea.fr
_publ_contact_author_fax '33 1 69 08 66 40'
_publ_contact_author_name 'J. C. Berthet'
_publ_contact_author_phone '33 01 69 08 64 36'
_publ_section_title
;
Sterically Congested Uranyl Complexes with Seven-Coordination of the
UO2 Unit: the Peculiar Ligation Mode of Nitrate in [UO2(NO3)2(Rbtp)]
Complexes
;
_journal_name_full 'Inorganic Chemistry'
_journal_page_first 6850
_journal_page_last 6862
_journal_paper_doi 10.1021/ic8004486
_journal_volume 47
_journal_year 2008
_chemical_formula_sum 'C17 H18 N10 O8 U'
_chemical_formula_weight 728.44
_space_group_IT_number 2
_symmetry_cell_setting triclinic
_symmetry_space_group_name_Hall '-P 1'
_symmetry_space_group_name_H-M 'P -1'
_atom_sites_solution_hydrogens geom
_atom_sites_solution_primary heavy
_atom_sites_solution_secondary difmap
_audit_creation_method SHELXL-97
_cell_angle_alpha 104.861(3)
_cell_angle_beta 98.721(2)
_cell_angle_gamma 102.410(3)
_cell_formula_units_Z 2
_cell_length_a 8.7996(4)
_cell_length_b 9.2294(5)
_cell_length_c 15.5220(9)
_cell_measurement_reflns_used 44575
_cell_measurement_temperature 100(2)
_cell_measurement_theta_max 25.68
_cell_measurement_theta_min 2.91
_cell_volume 1161.09(11)
_computing_cell_refinement 'HKL2000 (Otwinowski & Minor, 1997)'
_computing_data_collection 'COLLECT (Hooft, 1998)'
_computing_data_reduction 'HKL2000 (Otwinowski & Minor, 1997)'
_computing_molecular_graphics 'SHELXTL (Sheldrick, 1999)'
_computing_publication_material 'SHELXTL (Sheldrick, 1999); PLATON (Spek, 2003)'
_computing_structure_refinement 'SHELXL-97 (Sheldrick, 1997)'
_computing_structure_solution 'SHELXS-97 (Sheldrick, 1997)'
_diffrn_ambient_temperature 100(2)
_diffrn_measured_fraction_theta_full 0.997
_diffrn_measured_fraction_theta_max 0.997
_diffrn_measurement_device_type 'Nonius Kappa-CCD area-detector diffractometer'
_diffrn_measurement_method 'two \f and six \w scans with 2\% steps'
_diffrn_radiation_monochromator graphite
_diffrn_radiation_source 'fine-focus sealed tube'
_diffrn_radiation_type MoK\a
_diffrn_radiation_wavelength 0.71073
_diffrn_reflns_av_R_equivalents 0.0372
_diffrn_reflns_av_sigmaI/netI 0.0179
_diffrn_reflns_limit_h_max 10
_diffrn_reflns_limit_h_min 0
_diffrn_reflns_limit_k_max 10
_diffrn_reflns_limit_k_min -11
_diffrn_reflns_limit_l_max 18
_diffrn_reflns_limit_l_min -18
_diffrn_reflns_number 44575
_diffrn_reflns_theta_full 25.68
_diffrn_reflns_theta_max 25.68
_diffrn_reflns_theta_min 2.91
_diffrn_standards_decay_% 0
_diffrn_standards_interval_time 0
_diffrn_standards_number 0
_exptl_absorpt_coefficient_mu 7.056
_exptl_absorpt_correction_T_max 0.494
_exptl_absorpt_correction_T_min 0.342
_exptl_absorpt_correction_type multi-scan
_exptl_absorpt_process_details 'SCALEPACK (Otwinowski & Minor, 1997)'
_exptl_crystal_colour 'translucent light yellow'
_exptl_crystal_density_diffrn 2.084
_exptl_crystal_density_method 'not measured'
_exptl_crystal_description parallelepiped
_exptl_crystal_F_000 692
_exptl_crystal_size_max 0.18
_exptl_crystal_size_mid 0.16
_exptl_crystal_size_min 0.10
_refine_diff_density_max 0.482
_refine_diff_density_min -0.995
_refine_diff_density_rms 0.089
_refine_ls_extinction_method none
_refine_ls_goodness_of_fit_ref 1.047
_refine_ls_hydrogen_treatment constr
_refine_ls_matrix_type full
_refine_ls_number_parameters 330
_refine_ls_number_reflns 4403
_refine_ls_number_restraints 0
_refine_ls_restrained_S_all 1.047
_refine_ls_R_factor_all 0.0175
_refine_ls_R_factor_gt 0.0168
_refine_ls_shift/su_max 0.001
_refine_ls_shift/su_mean 0.000
_refine_ls_structure_factor_coef Fsqd
_refine_ls_weighting_details 'calc w=1/[\s^2^(Fo^2^)+(0.0273P)^2^+0.9935P] where P=(Fo^2^+2Fc^2^)/3'
_refine_ls_weighting_scheme calc
_refine_ls_wR_factor_gt 0.0431
_refine_ls_wR_factor_ref 0.0433
_reflns_number_gt 4280
_reflns_number_total 4403
_reflns_threshold_expression >2sigma(I)
_cod_data_source_file ic8004486.file003_4.cif
_cod_data_source_block 5.MeCN
_cod_database_code 4305462

loop_
_symmetry_equiv_pos_as_xyz
'x, y, z'
'-x, -y, -z'

loop_
_atom_site_label
_atom_site_type_symbol
_atom_site_fract_x
_atom_site_fract_y
_atom_site_fract_z
_atom_site_U_iso_or_equiv
_atom_site_adp_type
_atom_site_occupancy
_atom_site_symmetry_multiplicity
_atom_site_calc_flag
_atom_site_refinement_flags
_atom_site_disorder_assembly
_atom_site_disorder_group
U U 0.532313(10) 0.828887(10) 0.671187(6) 0.01576(4) Uani 1 1 d . . .
O1 O 0.5756(2) 0.6476(2) 0.63464(14) 0.0225(4) Uani 1 1 d . . .
O2 O 0.4660(2) 1.0000(2) 0.69022(14) 0.0227(4) Uani 1 1 d . . .
O3 O 0.7038(2) 0.9670(2) 0.58376(14) 0.0252(4) Uani 1 1 d . . .
O4 O 0.8218(2) 0.9675(3) 0.71490(14) 0.0259(5) Uani 1 1 d . . .
O5 O 0.9613(2) 1.0695(2) 0.63031(16) 0.0286(5) Uani 1 1 d . . .
O6 O 0.6332(2) 0.9766(2) 0.83955(14) 0.0251(4) Uani 1 1 d . . .
O7 O 0.7202(3) 0.7732(3) 0.80976(17) 0.0360(5) Uani 1 1 d . . .
O8 O 0.7781(3) 0.9267(3) 0.94949(17) 0.0492(7) Uani 1 1 d . . .
N1 N 0.2236(3) 0.7168(3) 0.60365(15) 0.0165(5) Uani 1 1 d . . .
N2 N 0.5328(3) 0.7260(3) 0.44147(16) 0.0191(5) Uani 1 1 d . . .
N3 N 0.4264(3) 0.7443(3) 0.49504(16) 0.0176(5) Uani 1 1 d . . .
N4 N 0.2125(3) 0.6672(3) 0.36532(16) 0.0190(5) Uani 1 1 d . . .
N5 N 0.4168(3) 0.7221(3) 0.85552(16) 0.0201(5) Uani 1 1 d . . .
N6 N 0.3485(3) 0.7286(3) 0.77270(16) 0.0184(5) Uani 1 1 d . . .
N7 N 0.0939(3) 0.6976(3) 0.81127(16) 0.0184(5) Uani 1 1 d . . .
N8 N 0.8347(3) 1.0054(3) 0.64244(17) 0.0210(5) Uani 1 1 d . . .
N9 N 0.7147(3) 0.8925(3) 0.86962(18) 0.0265(6) Uani 1 1 d . . .
C1 C 0.1209(3) 0.7047(3) 0.65964(19) 0.0174(5) Uani 1 1 d . . .
C2 C -0.0414(3) 0.6866(3) 0.6326(2) 0.0196(6) Uani 1 1 d . . .
H2 H -0.1076 0.6788 0.6734 0.023 Uiso 1 1 calc R . .
C3 C -0.1035(3) 0.6802(3) 0.54348(19) 0.0195(6) Uani 1 1 d . . .
H3 H -0.2117 0.6695 0.5238 0.023 Uiso 1 1 calc R . .
C4 C -0.0006(3) 0.6902(3) 0.48467(19) 0.0192(6) Uani 1 1 d . . .
H4 H -0.0386 0.6858 0.4245 0.023 Uiso 1 1 calc R . .
C5 C 0.1608(3) 0.7070(3) 0.51711(18) 0.0170(5) Uani 1 1 d . . .
C6 C 0.2737(3) 0.7086(3) 0.45614(19) 0.0167(5) Uani 1 1 d . . .
C7 C 0.3166(3) 0.6590(3) 0.31257(19) 0.0197(6) Uani 1 1 d . . .
C8 C 0.4805(3) 0.6837(3) 0.3524(2) 0.0193(6) Uani 1 1 d . . .
C9 C 0.1921(3) 0.7095(3) 0.75290(18) 0.0162(5) Uani 1 1 d . . .
C10 C 0.1619(3) 0.7005(3) 0.89415(19) 0.0192(6) Uani 1 1 d . . .
C11 C 0.3265(3) 0.7064(3) 0.91495(19) 0.0202(6) Uani 1 1 d . . .
C12 C 0.2575(4) 0.6216(4) 0.2122(2) 0.0274(6) Uani 1 1 d . . .
H12A H 0.1445 0.6094 0.1990 0.041 Uiso 1 1 calc R . .
H12B H 0.2798 0.5267 0.1815 0.041 Uiso 1 1 calc R . .
H12C H 0.3100 0.7045 0.1915 0.041 Uiso 1 1 calc R . .
C13 C 0.5998(4) 0.6627(4) 0.2946(2) 0.0263(6) Uani 1 1 d . . .
H13A H 0.7040 0.6890 0.3331 0.039 Uiso 1 1 calc R . .
H13B H 0.5992 0.7292 0.2561 0.039 Uiso 1 1 calc R . .
H13C H 0.5729 0.5563 0.2573 0.039 Uiso 1 1 calc R . .
C14 C 0.0613(4) 0.6967(4) 0.9629(2) 0.0248(6) Uani 1 1 d . . .
H14A H -0.0364 0.7202 0.9421 0.037 Uiso 1 1 calc R . .
H14B H 0.1176 0.7723 1.0201 0.037 Uiso 1 1 calc R . .
H14C H 0.0376 0.5951 0.9708 0.037 Uiso 1 1 calc R . .
C15 C 0.4074(4) 0.6966(4) 1.0043(2) 0.0267(6) Uani 1 1 d . . .
H15A H 0.5177 0.7024 1.0045 0.040 Uiso 1 1 calc R . .
H15B H 0.3570 0.5997 1.0128 0.040 Uiso 1 1 calc R . .
H15C H 0.3995 0.7812 1.0529 0.040 Uiso 1 1 calc R . .
N10 N 0.1549(4) 0.3564(3) 0.8729(2) 0.0372(7) Uani 1 1 d . . .
C16 C 0.1635(4) 0.2316(4) 0.8584(2) 0.0254(6) Uani 1 1 d . . .
C17 C 0.1761(4) 0.0726(3) 0.8405(2) 0.0291(7) Uani 1 1 d . . .
H17A H 0.2068 0.0412 0.7832 0.044 Uiso 1 1 calc R . .
H17B H 0.0749 0.0050 0.8379 0.044 Uiso 1 1 calc R . .
H17C H 0.2550 0.0665 0.8885 0.044 Uiso 1 1 calc R . .

loop_
_atom_site_aniso_label
_atom_site_aniso_U_11
_atom_site_aniso_U_22
_atom_site_aniso_U_33
_atom_site_aniso_U_23
_atom_site_aniso_U_13
_atom_site_aniso_U_12
U 0.01574(6) 0.01555(6) 0.01694(6) 0.00560(4) 0.00515(4) 0.00413(4)
O1 0.0212(10) 0.0221(10) 0.0276(11) 0.0106(9) 0.0089(8) 0.0061(8)
O2 0.0245(10) 0.0187(10) 0.0262(11) 0.0067(8) 0.0075(8) 0.0071(8)
O3 0.0232(10) 0.0268(11) 0.0237(11) 0.0100(9) 0.0043(8) 0.0003(9)
O4 0.0197(10) 0.0317(12) 0.0264(11) 0.0134(9) 0.0049(8) 0.0017(9)
O5 0.0212(11) 0.0263(11) 0.0417(13) 0.0161(10) 0.0134(9) 0.0020(9)
O6 0.0280(11) 0.0235(11) 0.0233(11) 0.0061(9) 0.0052(9) 0.0069(9)
O7 0.0403(13) 0.0326(12) 0.0469(15) 0.0165(11) 0.0262(11) 0.0168(11)
O8 0.0468(15) 0.0576(17) 0.0280(14) 0.0170(12) -0.0135(11) -0.0071(13)
N1 0.0180(11) 0.0149(11) 0.0178(11) 0.0045(9) 0.0065(9) 0.0056(9)
N2 0.0196(12) 0.0196(12) 0.0221(12) 0.0082(10) 0.0094(9) 0.0078(10)
N3 0.0189(11) 0.0177(11) 0.0180(11) 0.0060(9) 0.0066(9) 0.0061(9)
N4 0.0225(12) 0.0170(11) 0.0177(12) 0.0061(9) 0.0049(9) 0.0044(10)
N5 0.0221(12) 0.0219(12) 0.0173(12) 0.0061(10) 0.0053(9) 0.0067(10)
N6 0.0203(12) 0.0188(11) 0.0164(11) 0.0050(9) 0.0035(9) 0.0065(10)
N7 0.0216(12) 0.0158(11) 0.0204(12) 0.0071(9) 0.0085(9) 0.0056(9)
N8 0.0204(12) 0.0159(11) 0.0286(13) 0.0078(10) 0.0091(10) 0.0050(10)
N9 0.0199(12) 0.0302(14) 0.0273(14) 0.0110(11) 0.0029(10) 0.0009(11)
C1 0.0201(13) 0.0138(12) 0.0201(14) 0.0057(10) 0.0073(11) 0.0055(11)
C2 0.0207(14) 0.0168(13) 0.0247(15) 0.0077(11) 0.0104(11) 0.0067(11)
C3 0.0172(13) 0.0187(13) 0.0243(15) 0.0080(11) 0.0045(11) 0.0065(11)
C4 0.0192(13) 0.0203(13) 0.0196(14) 0.0085(11) 0.0037(11) 0.0057(11)
C5 0.0188(13) 0.0148(13) 0.0192(14) 0.0056(11) 0.0063(11) 0.0057(11)
C6 0.0187(13) 0.0141(12) 0.0191(13) 0.0065(10) 0.0047(11) 0.0058(11)
C7 0.0248(14) 0.0167(13) 0.0188(14) 0.0059(11) 0.0069(11) 0.0057(11)
C8 0.0248(15) 0.0155(13) 0.0209(14) 0.0074(11) 0.0103(11) 0.0058(11)
C9 0.0199(13) 0.0130(12) 0.0189(14) 0.0052(10) 0.0086(11) 0.0071(11)
C10 0.0247(14) 0.0130(12) 0.0207(14) 0.0053(11) 0.0081(11) 0.0040(11)
C11 0.0261(14) 0.0166(13) 0.0192(14) 0.0056(11) 0.0074(11) 0.0064(11)
C12 0.0307(16) 0.0318(16) 0.0178(15) 0.0050(12) 0.0077(12) 0.0057(13)
C13 0.0280(15) 0.0326(16) 0.0239(15) 0.0093(13) 0.0135(13) 0.0131(13)
C14 0.0294(16) 0.0259(15) 0.0232(15) 0.0101(12) 0.0125(12) 0.0077(13)
C15 0.0294(16) 0.0322(17) 0.0190(15) 0.0082(13) 0.0059(12) 0.0081(13)
N10 0.0416(17) 0.0267(15) 0.0466(18) 0.0086(13) 0.0190(14) 0.0121(13)
C16 0.0261(15) 0.0241(16) 0.0238(15) 0.0034(12) 0.0080(12) 0.0049(12)
C17 0.0351(17) 0.0206(15) 0.0276(16) 0.0040(13) -0.0005(13) 0.0085(13)

loop_
_atom_type_symbol
_atom_type_description
_atom_type_scat_dispersion_real
_atom_type_scat_dispersion_imag
_atom_type_scat_source
C C 0.0033 0.0016 'International Tables Vol C Tables 4.2.6.8 and 6.1.1.4'
H H 0.0000 0.0000 'International Tables Vol C Tables 4.2.6.8 and 6.1.1.4'
N N 0.0061 0.0033 'International Tables Vol C Tables 4.2.6.8 and 6.1.1.4'
O O 0.0106 0.0060 'International Tables Vol C Tables 4.2.6.8 and 6.1.1.4'
U U -9.6767 9.6646 'International Tables Vol C Tables 4.2.6.8 and 6.1.1.4'

loop_
_geom_angle_atom_site_label_1
_geom_angle_atom_site_label_2
_geom_angle_atom_site_label_3
_geom_angle
_geom_angle_site_symmetry_1
_geom_angle_site_symmetry_3
_geom_angle_publ_flag
O1 U O2 170.49(9) . . ?
O1 U O4 91.14(8) . . ?
O2 U O4 95.13(8) . . ?
O1 U O6 116.15(8) . . ?
O2 U O6 73.06(8) . . ?
O4 U O6 65.77(7) . . ?
O1 U O3 96.92(8) . . ?
O2 U O3 81.72(8) . . ?
O4 U O3 50.34(7) . . ?
O6 U O3 107.66(7) . . ?
O1 U N3 77.16(8) . . ?
O2 U N3 93.87(8) . . ?
O4 U N3 111.33(7) . . ?
O6 U N3 165.90(7) . . ?
O3 U N3 64.18(7) . . ?
O1 U N6 91.94(8) . . ?
O2 U N6 89.70(8) . . ?
O4 U N6 128.78(7) . . ?
O6 U N6 67.19(7) . . ?
O3 U N6 171.09(7) . . ?
N3 U N6 119.17(7) . . ?
O1 U N1 94.61(8) . . ?
O2 U N1 78.04(8) . . ?
O4 U N1 168.76(7) . . ?
O6 U N1 119.58(7) . . ?
O3 U N1 119.19(7) . . ?
N3 U N1 60.86(7) . . ?
N6 U N1 60.74(7) . . ?
O1 U O7 68.48(8) . . ?
O2 U O7 120.87(8) . . ?
O4 U O7 61.79(7) . . ?
O6 U O7 47.87(7) . . ?
O3 U O7 110.26(7) . . ?
N3 U O7 144.41(7) . . ?
N6 U O7 72.14(7) . . ?
N1 U O7 129.38(7) . . ?
N8 O3 U 96.73(15) . . ?
N8 O4 U 98.74(15) . . ?
N9 O6 U 103.22(16) . . ?
N9 O7 U 94.21(17) . . ?
C5 N1 C1 116.7(2) . . ?
C5 N1 U 120.66(17) . . ?
C1 N1 U 120.56(18) . . ?
C8 N2 N3 118.2(2) . . ?
C6 N3 N2 118.9(2) . . ?
C6 N3 U 123.11(17) . . ?
N2 N3 U 117.78(16) . . ?
C7 N4 C6 115.8(2) . . ?
C11 N5 N6 118.6(2) . . ?
C9 N6 N5 118.4(2) . . ?
C9 N6 U 121.71(17) . . ?
N5 N6 U 118.83(17) . . ?
C10 N7 C9 115.9(2) . . ?
O5 N8 O3 123.4(2) . . ?
O5 N8 O4 122.5(2) . . ?
O3 N8 O4 114.1(2) . . ?
O8 N9 O7 123.8(3) . . ?
O8 N9 O6 121.5(3) . . ?
O7 N9 O6 114.7(2) . . ?
N1 C1 C2 123.4(3) . . ?
N1 C1 C9 115.5(2) . . ?
C2 C1 C9 121.1(2) . . ?
C1 C2 C3 119.0(3) . . ?
C4 C3 C2 118.4(3) . . ?
C3 C4 C5 118.9(3) . . ?
N1 C5 C4 123.4(2) . . ?
N1 C5 C6 115.4(2) . . ?
C4 C5 C6 121.2(2) . . ?
N3 C6 N4 125.6(2) . . ?
N3 C6 C5 116.7(2) . . ?
N4 C6 C5 117.6(2) . . ?
N4 C7 C8 119.7(3) . . ?
N4 C7 C12 118.4(3) . . ?
C8 C7 C12 122.0(3) . . ?
N2 C8 C7 121.4(2) . . ?
N2 C8 C13 117.3(3) . . ?
C7 C8 C13 121.3(3) . . ?
N6 C9 N7 125.7(3) . . ?
N6 C9 C1 116.7(2) . . ?
N7 C9 C1 117.6(2) . . ?
N7 C10 C11 119.8(2) . . ?
N7 C10 C14 118.2(3) . . ?
C11 C10 C14 122.0(3) . . ?
N5 C11 C10 121.2(3) . . ?
N5 C11 C15 116.3(3) . . ?
C10 C11 C15 122.6(3) . . ?
N10 C16 C17 179.4(4) . . ?

loop_
_geom_bond_atom_site_label_1
_geom_bond_atom_site_label_2
_geom_bond_distance
_geom_bond_site_symmetry_2
_geom_bond_publ_flag
U O1 1.766(2) . ?
U O2 1.770(2) . ?
U O4 2.493(2) . ?
U O6 2.535(2) . ?
U O3 2.535(2) . ?
U N3 2.603(2) . ?
U N6 2.614(2) . ?
U N1 2.631(2) . ?
U O7 2.735(3) . ?
O3 N8 1.274(3) . ?
O4 N8 1.274(3) . ?
O5 N8 1.210(3) . ?
O6 N9 1.287(3) . ?
O7 N9 1.261(4) . ?
O8 N9 1.209(4) . ?
N1 C5 1.345(4) . ?
N1 C1 1.353(3) . ?
N2 C8 1.315(4) . ?
N2 N3 1.353(3) . ?
N3 C6 1.319(4) . ?
N4 C7 1.320(4) . ?
N4 C6 1.352(4) . ?
N5 C11 1.321(4) . ?
N5 N6 1.356(3) . ?
N6 C9 1.327(4) . ?
N7 C10 1.325(4) . ?
N7 C9 1.352(3) . ?
C1 C2 1.387(4) . ?
C1 C9 1.473(4) . ?
C2 C3 1.389(4) . ?
C3 C4 1.386(4) . ?
C4 C5 1.394(4) . ?
C5 C6 1.473(4) . ?
C7 C8 1.425(4) . ?
C7 C12 1.489(4) . ?
C8 C13 1.493(4) . ?
C10 C11 1.422(4) . ?
C10 C14 1.489(4) . ?
C11 C15 1.494(4) . ?
N10 C16 1.137(4) . ?
C16 C17 1.454(4) . ?
